data_7048901
loop_
_publ_author_name
'Gyton, Matthew R.'
'Hood, Thomas M.'
'Chaplin, Adrian B.'

_publ_section_title
;
 A convenient method for the generation of {Rh(PNP)}<sup>+</sup> and
 {Rh(PONOP)}<sup>+</sup> fragments: reversible formation of vinylidene
 derivatives.
;
_journal_issue 9
_journal_name_full 'Dalton transactions (Cambridge, England : 2003)'
_journal_page_first 2877
_journal_page_last 2880
_journal_paper_doi 10.1039/c8dt05049j
_journal_volume 48
_journal_year 2019
_chemical_formula_moiety 'C54 H98 N2 P4 Rh2, 2(C32 H12 B F24)'
_chemical_formula_sum 'C118 H122 B2 F48 N2 P4 Rh2'
_chemical_formula_weight 2831.49
_chemical_melting_point ?
_space_group_crystal_system triclinic
_space_group_IT_number 2
_space_group_name_Hall '-P 1'
_space_group_name_H-M_alt 'P -1'
_symmetry_space_group_name_Hall '-P 1'
_symmetry_space_group_name_H-M 'P -1'
_atom_sites_solution_hydrogens geom
_atom_sites_solution_primary dual
_atom_sites_solution_secondary difmap
_audit_creation_date 2018-11-16
_audit_creation_method
;
Olex2 1.2
(compiled 2018.05.29 svn.r3510 for OlexSys, GUI svn.r5506)
;
_audit_update_record
;
2018-12-20 deposited with the CCDC.
2019-01-29 downloaded from the CCDC.
;
_cell_angle_alpha 90.5493(16)
_cell_angle_beta 107.1930(18)
_cell_angle_gamma 116.472(2)
_cell_formula_units_Z 1
_cell_length_a 14.8856(3)
_cell_length_b 14.9585(3)
_cell_length_c 16.6238(3)
_cell_measurement_reflns_used 29989
_cell_measurement_temperature 150(2)
_cell_measurement_theta_max 34.3380
_cell_measurement_theta_min 3.0320
_cell_volume 3121.85(13)
_computing_cell_refinement 'CrysAlisPro 1.171.39.46 (Rigaku OD, 2018)'
_computing_data_collection 'CrysAlisPro 1.171.39.46 (Rigaku OD, 2018)'
_computing_data_reduction 'CrysAlisPro 1.171.39.46 (Rigaku OD, 2018)'
_computing_molecular_graphics 'Olex2 (Dolomanov et al., 2009)'
_computing_publication_material 'Olex2 (Dolomanov et al., 2009)'
_computing_structure_refinement 'ShelXL (Sheldrick, 2015)'
_computing_structure_solution 'ShelXT (Sheldrick, 2015)'
_diffrn_ambient_temperature 150(2)
_diffrn_detector 'CCD plate'
_diffrn_detector_area_resol_mean 5.3046
_diffrn_detector_type AtlasS2
_diffrn_measured_fraction_theta_full 0.999
_diffrn_measured_fraction_theta_max 0.999
_diffrn_measurement_details
;
List of Runs (angles in degrees, time in seconds):

  # Type    Start    End  Width  t~exp~   \w     \q     \k     \f   Frames
#--------------------------------------------------------------------------
  1  \w    -99.00   9.00   1.00    8.45    --  -23.31 -77.00 -90.00  108
  2  \w     -8.00 100.00   1.00    8.45    --   24.25  77.00-150.00  108
  3  \w    -50.00  49.00   1.00    8.45    --   24.25 -37.00  60.00   99
  4  \w     -8.00 100.00   1.00    8.45    --   24.25  77.00 120.00  108
  5  \w    -52.00  57.00   1.00    8.45    --   24.25 -77.00   0.00  109
  6  \w   -110.00 -55.00   1.00    8.45    --  -23.31 178.00 150.00   55
  7  \w    -48.00  51.00   1.00    8.45    --  -23.31  37.00-120.00   99
  8  \w      0.00  97.00   1.00    8.45    --   24.25  37.00  30.00   97
;
_diffrn_measurement_device 'four-circle diffractometer'
_diffrn_measurement_device_type 'Oxford Diffraction: SuperNova, Dual, Cu at zero, AtlasS2'
_diffrn_measurement_method '\w scans'
_diffrn_orient_matrix_type 'CrysAlisPro convention (1999,Acta A55,543-557)'
_diffrn_orient_matrix_UB_11 -0.0499590000
_diffrn_orient_matrix_UB_12 -0.0408905000
_diffrn_orient_matrix_UB_13 -0.0244024000
_diffrn_orient_matrix_UB_21 0.0029431000
_diffrn_orient_matrix_UB_22 -0.0282217000
_diffrn_orient_matrix_UB_23 0.0338421000
_diffrn_orient_matrix_UB_31 -0.0262143000
_diffrn_orient_matrix_UB_32 0.0204034000
_diffrn_orient_matrix_UB_33 0.0176096000
_diffrn_radiation_monochromator mirror
_diffrn_radiation_probe x-ray
_diffrn_radiation_type MoK\a
_diffrn_radiation_wavelength 0.71073
_diffrn_reflns_av_R_equivalents 0.0333
_diffrn_reflns_av_unetI/netI 0.0291
_diffrn_reflns_Laue_measured_fraction_full 0.999
_diffrn_reflns_Laue_measured_fraction_max 0.999
_diffrn_reflns_limit_h_max 19
_diffrn_reflns_limit_h_min -19
_diffrn_reflns_limit_k_max 19
_diffrn_reflns_limit_k_min -19
_diffrn_reflns_limit_l_max 21
_diffrn_reflns_limit_l_min -21
_diffrn_reflns_number 55768
_diffrn_reflns_point_group_measured_fraction_full 0.999
_diffrn_reflns_point_group_measured_fraction_max 0.999
_diffrn_reflns_theta_full 27.103
_diffrn_reflns_theta_max 27.103
_diffrn_reflns_theta_min 3.009
_diffrn_source 'micro-focus sealed X-ray tube'
_diffrn_source_type 'SuperNova (Mo) X-ray Source'
_exptl_absorpt_coefficient_mu 0.435
_exptl_absorpt_correction_T_max 1.00000
_exptl_absorpt_correction_T_min 0.62462
_exptl_absorpt_correction_type multi-scan
_exptl_absorpt_process_details
;
CrysAlisPro 1.171.39.46 (Rigaku Oxford Diffraction, 2018)
Empirical absorption correction using spherical harmonics,
 implemented in SCALE3 ABSPACK scaling algorithm.
;
_exptl_crystal_colour yellow
_exptl_crystal_colour_primary yellow
_exptl_crystal_density_diffrn 1.506
_exptl_crystal_density_meas ?
_exptl_crystal_description block
_exptl_crystal_F_000 1436
_exptl_crystal_recrystallization_method 'Crystals grown from 1,2-C6H4F2-pentane at 293 K'
_exptl_crystal_size_max 0.7
_exptl_crystal_size_mid 0.3
_exptl_crystal_size_min 0.2
_refine_diff_density_max 0.805
_refine_diff_density_min -0.550
_refine_diff_density_rms 0.062
_refine_ls_extinction_method none
_refine_ls_goodness_of_fit_ref 1.020
_refine_ls_hydrogen_treatment constr
_refine_ls_matrix_type full
_refine_ls_number_parameters 969
_refine_ls_number_reflns 13745
_refine_ls_number_restraints 738
_refine_ls_restrained_S_all 1.209
_refine_ls_R_factor_all 0.0408
_refine_ls_R_factor_gt 0.0355
_refine_ls_shift/su_max 0.001
_refine_ls_shift/su_mean 0.000
_refine_ls_structure_factor_coef Fsqd
_refine_ls_weighting_details 'w=1/[\s^2^(Fo^2^)+(0.0388P)^2^+3.0437P] where P=(Fo^2^+2Fc^2^)/3'
_refine_ls_weighting_scheme calc
_refine_ls_wR_factor_gt 0.0856
_refine_ls_wR_factor_ref 0.0893
_reflns_Friedel_coverage 0.000
_reflns_number_gt 12342
_reflns_number_total 13745
_reflns_threshold_expression 'I > 2\s(I)'
_cod_data_source_file c8dt05049j3.cif
_cod_data_source_block 0438abc18s
_cod_depositor_comments
;
The following automatic conversions were performed:

'_chemical_melting_point' value 'not measured' was changed to '?' -
the value is undefined or not given.

'_exptl_crystal_density_meas' value 'not measured' was changed to '?'
- the value is perceived as not measured.

Automatic conversion script
Id: cif_fix_values 4973 2017-02-22 13:04:09Z antanas 

 Adding full bibliography for 7048901--7048908.cif.
;
_cod_original_cell_volume 3121.87(12)
_cod_database_code 7048901
_shelx_shelxl_version_number 2014/7
_shelx_space_group_comment
;
The symmetry employed for this shelxl refinement is uniquely defined
by the following loop, which should always be used as a source of
symmetry information in preference to the above space-group names.
They are only intended as comments.
;
_olex2_refinement_description
;
1. Fixed Uiso
 At 1.2 times of:
  All C(H) groups, All C(H,H) groups
 At 1.5 times of:
  All C(H,H,H) groups
2. Restrained distances
 C207-F1 \\sim C207-F2 \\sim C207-F3 \\sim C207-F1A \\sim C207-F2A \\sim
C207-F3A
 with sigma of 0.01
 F1-F2 \\sim F2-F3 \\sim F3-F1 \\sim F1A-F2A \\sim F2A-F3A \\sim F3A-F1A
 with sigma of 0.01
 C203-F1 \\sim C203-F2 \\sim C203-F3 \\sim C203-F1A \\sim C203-F2A \\sim
C203-F3A
 with sigma of 0.01
 C215-F7 \\sim C215-F8 \\sim C215-F9 \\sim C215-F7A \\sim C215-F8A \\sim
C215-F9A
 with sigma of 0.01
 F7-F8 \\sim F8-F9 \\sim F9-F7 \\sim F7A-F8A \\sim F8A-F9A \\sim F9A-F7A
 with sigma of 0.01
 C211-F7 \\sim C211-F8 \\sim C211-F9 \\sim C211-F7A \\sim C211-F8A \\sim
C211-F9A
 with sigma of 0.01
 C223-F13 \\sim C223-F14 \\sim C223-F15 \\sim C223-F13A \\sim C223-F14A \\sim
C223-F15A
 with sigma of 0.01
 F13-F14 \\sim F14-F15 \\sim F15-F13 \\sim F13A-F14A \\sim F14A-F15A \\sim
F15A-F13A
 with sigma of 0.01
 C219-F13 \\sim C219-F14 \\sim C219-F15 \\sim C219-F13A \\sim C219-F14A \\sim
C219-F15A
 with sigma of 0.01
 C231-F19 \\sim C231-F20 \\sim C231-F21 \\sim C231-F19A \\sim C231-F20A \\sim
C231-F21A
 with sigma of 0.01
 F19-F20 \\sim F20-F21 \\sim F21-F19 \\sim F19A-F20A \\sim F20A-F21A \\sim
F21A-F19A
 with sigma of 0.01
 C227-F19 \\sim C227-F20 \\sim C227-F21 \\sim C227-F19A \\sim C227-F20A \\sim
C227-F21A
 with sigma of 0.01
 C224-F16A \\sim C224-F17A \\sim C224-F18A \\sim C224-F16 \\sim C224-F17 \\sim
C224-F18
 with sigma of 0.01
 F16A-F17A \\sim F17A-F18A \\sim F18A-F16A \\sim F16-F17 \\sim F17-F18 \\sim
F18-F16
 with sigma of 0.01
 C221-F16A \\sim C221-F17A \\sim C221-F18A \\sim C221-F16 \\sim C221-F17 \\sim
C221-F18
 with sigma of 0.01
 C208-F4 \\sim C208-F5 \\sim C208-F6 \\sim C208-F4A \\sim C208-F5A \\sim
C208-F6A
 with sigma of 0.01
 F4-F5 \\sim F5-F6 \\sim F6-F4 \\sim F4A-F5A \\sim F5A-F6A \\sim F6A-F4A
 with sigma of 0.01
 C205-F4 \\sim C205-F5 \\sim C205-F6 \\sim C205-F4A \\sim C205-F5A \\sim
C205-F6A
 with sigma of 0.01
3. Uiso/Uaniso restraints and constraints
F1 \\sim F1A \\sim F2 \\sim F2A \\sim F3 \\sim F3A \\sim F4 \\sim F4A \\sim F5
\\sim F5A \\sim F6 \\sim F6A \\sim F7 \\sim F7A \\sim F8 \\sim F8A \\sim F9
\\sim F9A \\sim F10 \\sim F11 \\sim F12 \\sim F13 \\sim F13A \\sim F14 \\sim
F14A \\sim F15 \\sim F15A \\sim F16 \\sim F16A \\sim F17 \\sim F17A \\sim F18
\\sim F18A \\sim F19 \\sim F19A \\sim F20 \\sim F20A \\sim F21 \\sim F21A \\sim
F22 \\sim F23 \\sim F24: within 2A with sigma of 0.01 and sigma for terminal
atoms of 0.02
Uanis(F1) \\sim Ueq, Uanis(F1A) \\sim Ueq, Uanis(F2) \\sim Ueq, Uanis(F2A)
\\sim Ueq, Uanis(F3) \\sim Ueq, Uanis(F3A) \\sim Ueq, Uanis(F4) \\sim Ueq,
Uanis(F4A) \\sim Ueq, Uanis(F5) \\sim Ueq, Uanis(F5A) \\sim Ueq, Uanis(F6)
\\sim Ueq, Uanis(F6A) \\sim Ueq, Uanis(F7) \\sim Ueq, Uanis(F7A) \\sim Ueq,
Uanis(F8) \\sim Ueq, Uanis(F8A) \\sim Ueq, Uanis(F9) \\sim Ueq, Uanis(F9A)
\\sim Ueq, Uanis(F10) \\sim Ueq, Uanis(F11) \\sim Ueq, Uanis(F12) \\sim Ueq,
Uanis(F13) \\sim Ueq, Uanis(F13A) \\sim Ueq, Uanis(F14) \\sim Ueq, Uanis(F14A)
\\sim Ueq, Uanis(F15) \\sim Ueq, Uanis(F15A) \\sim Ueq, Uanis(F16) \\sim Ueq,
Uanis(F16A) \\sim Ueq, Uanis(F17) \\sim Ueq, Uanis(F17A) \\sim Ueq, Uanis(F18)
\\sim Ueq, Uanis(F18A) \\sim Ueq, Uanis(F19) \\sim Ueq, Uanis(F19A) \\sim Ueq,
Uanis(F20) \\sim Ueq, Uanis(F20A) \\sim Ueq, Uanis(F21) \\sim Ueq, Uanis(F21A)
\\sim Ueq, Uanis(F22) \\sim Ueq, Uanis(F23) \\sim Ueq, Uanis(F24) \\sim Ueq:
with sigma of 0.005 and sigma for terminal atoms of 0.01
4. Others
 Sof(F19A)=Sof(F20A)=Sof(F21A)=1-FVAR(1)
 Sof(F19)=Sof(F20)=Sof(F21)=FVAR(1)
 Sof(F16A)=Sof(F17A)=Sof(F18A)=1-FVAR(2)
 Sof(F16)=Sof(F17)=Sof(F18)=FVAR(2)
 Fixed Sof: F1(0.5) F1A(0.5) F2(0.5) F2A(0.5) F3(0.5) F3A(0.5) F4(0.5)
 F4A(0.5) F5(0.5) F5A(0.5) F6(0.5) F6A(0.5) F7(0.5) F7A(0.5) F8(0.5) F8A(0.5)
 F9(0.5) F9A(0.5) F13(0.5) F13A(0.5) F14(0.5) F14A(0.5) F15(0.5) F15A(0.5)
5.a Ternary CH refined with riding coordinates:
 C4(H4), C5(H5)
5.b Secondary CH2 refined with riding coordinates:
 C6(H6A,H6B), C7(H7A,H7B), C26(H26A,H26B), C27(H27A,H27B)
5.c Aromatic/amide H refined with riding coordinates:
 C22(H22), C23(H23), C24(H24), C202(H202), C204(H204), C206(H206), C210(H210),
 C212(H212), C214(H214), C218(H218), C220(H220), C222(H222), C226(H226),
 C228(H228), C230(H230)
5.d Idealised Me refined as rotating group:
 C29(H29A,H29B,H29C), C30(H30A,H30B,H30C), C31(H31A,H31B,H31C), C33(H33A,H33B,
 H33C), C34(H34A,H34B,H34C), C35(H35A,H35B,H35C), C37(H37A,H37B,H37C), C38(H38A,
 H38B,H38C), C39(H39A,H39B,H39C), C41(H41A,H41B,H41C), C42(H42A,H42B,H42C),
 C43(H43A,H43B,H43C)
;
_olex2_submission_special_instructions 'No special instructions were received'
_oxdiff_exptl_absorpt_empirical_details
;
Empirical correction (ABSPACK) includes:
- Absorption correction using spherical harmonics
- Frame scaling
;
_oxdiff_exptl_absorpt_empirical_full_max 1.622
_oxdiff_exptl_absorpt_empirical_full_min 0.506

loop_
_space_group_symop_operation_xyz
'x, y, z'
'-x, -y, -z'

loop_
_atom_site_label
_atom_site_type_symbol
_atom_site_fract_x
_atom_site_fract_y
_atom_site_fract_z
_atom_site_U_iso_or_equiv
_atom_site_adp_type
_atom_site_occupancy
_atom_site_site_symmetry_order
_atom_site_calc_flag
_atom_site_refinement_flags_posn
_atom_site_refinement_flags_adp
_atom_site_refinement_flags_occupancy
_atom_site_disorder_assembly
_atom_site_disorder_group
Rh1 Rh 0.14488(2) -0.13662(2) 0.57203(2) 0.01883(5) Uani 1 1 d . . . . .
P2 P 0.17175(4) -0.20455(4) 0.46090(3) 0.01849(10) Uani 1 1 d . . . . .
P3 P 0.14806(4) -0.10055(4) 0.71475(3) 0.02260(11) Uani 1 1 d . . . . .
N20 N 0.22054(14) -0.22082(13) 0.63867(11) 0.0238(4) Uani 1 1 d . . . . .
C4 C 0.02544(16) -0.10737(14) 0.48123(12) 0.0201(4) Uani 1 1 d . . . . .
H4 H 0.0126 -0.1339 0.4212 0.024 Uiso 1 1 calc R . . . .
C5 C 0.12085(15) -0.01686(14) 0.51289(12) 0.0200(4) Uani 1 1 d . . . . .
H5 H 0.1568 0.0030 0.4690 0.024 Uiso 1 1 calc R . . . .
C6 C 0.13394(15) 0.07527(14) 0.56364(12) 0.0201(4) Uani 1 1 d . . . . .
H6A H 0.2107 0.1232 0.5904 0.024 Uiso 1 1 calc R . . . .
H6B H 0.1032 0.0544 0.6098 0.024 Uiso 1 1 calc R . . . .
C7 C -0.07750(15) -0.12927(14) 0.49484(12) 0.0201(4) Uani 1 1 d . . . . .
H7A H -0.0629 -0.1057 0.5554 0.024 Uiso 1 1 calc R . . . .
H7B H -0.1252 -0.2033 0.4820 0.024 Uiso 1 1 calc R . . . .
C21 C 0.27851(17) -0.24893(18) 0.60520(13) 0.0282(4) Uani 1 1 d . . . . .
C22 C 0.3260(2) -0.3050(2) 0.64524(16) 0.0396(6) Uani 1 1 d . . . . .
H22 H 0.3645 -0.3253 0.6194 0.048 Uiso 1 1 calc R . . . .
C23 C 0.3172(2) -0.3313(2) 0.72284(16) 0.0440(6) Uani 1 1 d . . . . .
H23 H 0.3507 -0.3687 0.7516 0.053 Uiso 1 1 calc R . . . .
C24 C 0.2593(2) -0.30248(19) 0.75791(15) 0.0361(5) Uani 1 1 d . . . . .
H24 H 0.2527 -0.3193 0.8116 0.043 Uiso 1 1 calc R . . . .
C25 C 0.21055(18) -0.24856(17) 0.71420(14) 0.0278(4) Uani 1 1 d . . . . .
C26 C 0.29107(17) -0.21355(18) 0.52401(13) 0.0278(4) Uani 1 1 d . . . . .
H26A H 0.3012 -0.2616 0.4910 0.033 Uiso 1 1 calc R . . . .
H26B H 0.3547 -0.1464 0.5366 0.033 Uiso 1 1 calc R . . . .
C27 C 0.14139(19) -0.22103(17) 0.74592(15) 0.0300(5) Uani 1 1 d . . . . .
H27A H 0.1641 -0.2145 0.8089 0.036 Uiso 1 1 calc R . . . .
H27B H 0.0669 -0.2756 0.7223 0.036 Uiso 1 1 calc R . . . .
C28 C 0.06620(17) -0.34012(15) 0.41781(14) 0.0267(4) Uani 1 1 d . . . . .
C29 C 0.0095(2) -0.37767(17) 0.48378(19) 0.0405(6) Uani 1 1 d . . . . .
H29A H 0.0592 -0.3813 0.5359 0.061 Uiso 1 1 calc GR . . . .
H29B H -0.0516 -0.4450 0.4602 0.061 Uiso 1 1 calc GR . . . .
H29C H -0.0153 -0.3306 0.4972 0.061 Uiso 1 1 calc GR . . . .
C30 C 0.1105(2) -0.41127(17) 0.40194(16) 0.0335(5) Uani 1 1 d . . . . .
H30A H 0.1482 -0.3874 0.3609 0.050 Uiso 1 1 calc GR . . . .
H30B H 0.0516 -0.4799 0.3790 0.050 Uiso 1 1 calc GR . . . .
H30C H 0.1599 -0.4119 0.4558 0.050 Uiso 1 1 calc GR . . . .
C31 C -0.0181(2) -0.34625(19) 0.33530(18) 0.0422(6) Uani 1 1 d . . . . .
H31A H -0.0445 -0.2990 0.3448 0.063 Uiso 1 1 calc GR . . . .
H31B H -0.0773 -0.4154 0.3182 0.063 Uiso 1 1 calc GR . . . .
H31C H 0.0136 -0.3283 0.2901 0.063 Uiso 1 1 calc GR . . . .
C32 C 0.21760(18) -0.13962(16) 0.37342(13) 0.0259(4) Uani 1 1 d . . . . .
C33 C 0.32083(19) -0.04100(17) 0.41700(16) 0.0359(5) Uani 1 1 d . . . . .
H33A H 0.3115 -0.0067 0.4620 0.054 Uiso 1 1 calc GR . . . .
H33B H 0.3373 0.0033 0.3747 0.054 Uiso 1 1 calc GR . . . .
H33C H 0.3794 -0.0568 0.4421 0.054 Uiso 1 1 calc GR . . . .
C34 C 0.1364(2) -0.11092(18) 0.31524(15) 0.0345(5) Uani 1 1 d . . . . .
H34A H 0.0681 -0.1721 0.2894 0.052 Uiso 1 1 calc GR . . . .
H34B H 0.1626 -0.0784 0.2701 0.052 Uiso 1 1 calc GR . . . .
H34C H 0.1268 -0.0639 0.3490 0.052 Uiso 1 1 calc GR . . . .
C35 C 0.2422(2) -0.20324(19) 0.31848(15) 0.0363(5) Uani 1 1 d . . . . .
H35A H 0.2906 -0.2252 0.3556 0.054 Uiso 1 1 calc GR . . . .
H35B H 0.2758 -0.1623 0.2799 0.054 Uiso 1 1 calc GR . . . .
H35C H 0.1758 -0.2627 0.2849 0.054 Uiso 1 1 calc GR . . . .
C36 C 0.04311(19) -0.09990(18) 0.75750(14) 0.0301(5) Uani 1 1 d . . . . .
C37 C -0.0600(2) -0.1994(2) 0.71490(17) 0.0387(6) Uani 1 1 d . . . . .
H37A H -0.0694 -0.2135 0.6544 0.058 Uiso 1 1 calc GR . . . .
H37B H -0.1209 -0.1930 0.7199 0.058 Uiso 1 1 calc GR . . . .
H37C H -0.0552 -0.2550 0.7433 0.058 Uiso 1 1 calc GR . . . .
C38 C 0.0191(2) -0.01172(19) 0.73522(14) 0.0337(5) Uani 1 1 d . . . . .
H38A H 0.0849 0.0525 0.7575 0.051 Uiso 1 1 calc GR . . . .
H38B H -0.0328 -0.0129 0.7609 0.051 Uiso 1 1 calc GR . . . .
H38C H -0.0103 -0.0185 0.6731 0.051 Uiso 1 1 calc GR . . . .
C39 C 0.0733(2) -0.0952(2) 0.85512(16) 0.0452(7) Uani 1 1 d . . . . .
H39A H 0.0917 -0.1493 0.8714 0.068 Uiso 1 1 calc GR . . . .
H39B H 0.0129 -0.1039 0.8725 0.068 Uiso 1 1 calc GR . . . .
H39C H 0.1346 -0.0294 0.8835 0.068 Uiso 1 1 calc GR . . . .
C40 C 0.28664(19) -0.00124(18) 0.78415(14) 0.0330(5) Uani 1 1 d . . . . .
C41 C 0.3632(2) 0.0130(2) 0.73425(17) 0.0444(6) Uani 1 1 d . . . . .
H41A H 0.3701 -0.0488 0.7288 0.067 Uiso 1 1 calc GR . . . .
H41B H 0.4332 0.0701 0.7649 0.067 Uiso 1 1 calc GR . . . .
H41C H 0.3348 0.0266 0.6773 0.067 Uiso 1 1 calc GR . . . .
C42 C 0.3296(2) -0.0303(2) 0.87038(16) 0.0467(7) Uani 1 1 d . . . . .
H42A H 0.2805 -0.0430 0.9023 0.070 Uiso 1 1 calc GR . . . .
H42B H 0.3998 0.0252 0.9033 0.070 Uiso 1 1 calc GR . . . .
H42C H 0.3360 -0.0916 0.8604 0.070 Uiso 1 1 calc GR . . . .
C43 C 0.2890(2) 0.1009(2) 0.80035(17) 0.0439(6) Uani 1 1 d . . . . .
H43A H 0.3628 0.1532 0.8287 0.066 Uiso 1 1 calc GR . . . .
H43B H 0.2466 0.0963 0.8369 0.066 Uiso 1 1 calc GR . . . .
H43C H 0.2593 0.1187 0.7458 0.066 Uiso 1 1 calc GR . . . .
F1 F 0.4852(3) 0.1805(3) 0.4844(3) 0.0632(17) Uani 0.5 1 d D U P A 1
F1A F 0.3696(3) 0.1859(3) 0.5496(4) 0.0697(16) Uani 0.5 1 d D U P A 2
F2 F 0.3600(3) 0.1966(3) 0.4967(4) 0.0728(16) Uani 0.5 1 d D U P A 1
F2A F 0.4997(3) 0.1595(3) 0.5752(4) 0.0782(18) Uani 0.5 1 d D U P A 2
F3 F 0.4466(5) 0.1533(3) 0.5951(2) 0.100(2) Uani 0.5 1 d D U P A 1
F3A F 0.4445(5) 0.2001(4) 0.4592(2) 0.109(3) Uani 0.5 1 d D U P A 2
F4 F 0.6516(5) 0.5327(5) 0.4269(3) 0.109(3) Uani 0.5 1 d D U P B 1
F4A F 0.7155(6) 0.6604(3) 0.5368(4) 0.0541(19) Uani 0.5 1 d D U P B 2
F5 F 0.7969(3) 0.5973(5) 0.5310(4) 0.0707(18) Uani 0.5 1 d D U P B 1
F5A F 0.6180(4) 0.5446(5) 0.4289(2) 0.0552(13) Uani 0.5 1 d D U P B 2
F6 F 0.6873(6) 0.6524(4) 0.5209(5) 0.0540(18) Uani 0.5 1 d D U P B 1
F6A F 0.7730(4) 0.5668(5) 0.4964(4) 0.074(2) Uani 0.5 1 d D U P B 2
F7 F 0.6618(3) 0.1413(3) 0.8618(4) 0.0504(14) Uani 0.5 1 d D U P C 1
F7A F 0.8393(4) 0.1892(4) 0.9619(3) 0.0761(16) Uani 0.5 1 d D U P C 2
F8 F 0.7490(6) 0.2015(5) 0.9924(3) 0.088(3) Uani 0.5 1 d D U P C 1
F8A F 0.6899(5) 0.1325(4) 0.8599(4) 0.077(2) Uani 0.5 1 d D U P C 2
F9 F 0.8166(4) 0.1623(3) 0.9091(4) 0.0877(18) Uani 0.5 1 d D U P C 1
F9A F 0.7135(5) 0.2036(5) 0.9797(3) 0.0526(14) Uani 0.5 1 d D U P C 2
F10 F 1.11568(14) 0.50027(16) 0.92837(16) 0.0776(6) Uani 1 1 d . U . . .
F11 F 1.08446(12) 0.62335(12) 0.90218(11) 0.0515(4) Uani 1 1 d . U . . .
F12 F 1.05312(14) 0.52002(18) 0.79897(12) 0.0827(7) Uani 1 1 d . U . . .
F13 F 0.2025(4) 0.3286(5) 0.8049(4) 0.090(2) Uani 0.5 1 d D U P D 1
F13A F 0.2784(5) 0.4249(4) 0.7166(4) 0.0528(17) Uani 0.5 1 d D U P D 2
F14 F 0.2383(4) 0.2919(4) 0.7005(3) 0.0727(19) Uani 0.5 1 d D U P D 1
F14A F 0.2246(3) 0.3800(4) 0.8193(3) 0.0599(14) Uani 0.5 1 d D U P D 2
F15 F 0.2783(5) 0.4415(4) 0.7369(4) 0.058(2) Uani 0.5 1 d D U P D 1
F15A F 0.2133(4) 0.2708(3) 0.7311(4) 0.082(2) Uani 0.5 1 d D U P D 2
F16 F 0.5110(6) 0.2575(3) 1.0463(2) 0.0804(15) Uani 0.750(11) 1 d D U P E 1
F16A F 0.4858(11) 0.3855(8) 1.0948(6) 0.057(3) Uani 0.250(11) 1 d D U P E 2
F17 F 0.4552(3) 0.3551(5) 1.0829(2) 0.0649(12) Uani 0.750(11) 1 d D U P E 1
F17A F 0.6120(6) 0.3603(14) 1.0853(7) 0.074(3) Uani 0.250(11) 1 d D U P E 2
F18 F 0.6182(2) 0.4109(3) 1.09808(16) 0.0557(10) Uani 0.750(11) 1 d D U P E 1
F18A F 0.4526(12) 0.2446(4) 1.0359(6) 0.077(4) Uani 0.250(11) 1 d D U P E 2
F19 F 0.6955(4) 0.9166(2) 0.8102(2) 0.0986(14) Uani 0.796(5) 1 d D U P F 1
F19A F 0.6080(10) 0.7803(8) 0.6933(4) 0.091(4) Uani 0.204(5) 1 d D U P F 2
F20 F 0.56912(19) 0.7781(2) 0.7307(3) 0.0979(15) Uani 0.796(5) 1 d D U P F 1
F20A F 0.7364(7) 0.9166(6) 0.7675(9) 0.104(5) Uani 0.204(5) 1 d D U P F 2
F21 F 0.7133(3) 0.8546(3) 0.70783(19) 0.0795(10) Uani 0.796(5) 1 d D U P F 1
F21A F 0.6021(9) 0.8414(10) 0.8041(7) 0.073(3) Uani 0.204(5) 1 d D U P F 2
F22 F 0.99378(16) 0.89084(16) 1.04213(13) 0.0814(7) Uani 1 1 d . U . . .
F23 F 0.86537(15) 0.83401(15) 1.09029(11) 0.0647(5) Uani 1 1 d . U . . .
F24 F 0.94299(15) 0.74721(14) 1.08398(10) 0.0597(5) Uani 1 1 d . U . . .
C201 C 0.63394(16) 0.45763(16) 0.70405(13) 0.0235(4) Uani 1 1 d . . . . .
C202 C 0.56292(16) 0.35691(16) 0.66486(13) 0.0251(4) Uani 1 1 d . . . . .
H202 H 0.5342 0.3086 0.6990 0.030 Uiso 1 1 calc R . . . .
C203 C 0.53307(16) 0.32536(16) 0.57817(13) 0.0263(4) Uani 1 1 d D . . . .
C204 C 0.57209(18) 0.39328(17) 0.52579(14) 0.0289(4) Uani 1 1 d . . . . .
H204 H 0.5500 0.3721 0.4661 0.035 Uiso 1 1 calc R . . . .
C205 C 0.64370(17) 0.49223(17) 0.56265(13) 0.0284(4) Uani 1 1 d D . . . .
C206 C 0.67524(17) 0.52358(16) 0.65007(14) 0.0265(4) Uani 1 1 d . . . . .
H206 H 0.7265 0.5920 0.6738 0.032 Uiso 1 1 calc R . . . .
C207 C 0.45910(18) 0.21687(18) 0.54014(14) 0.0335(5) Uani 1 1 d D . . . .
C208 C 0.6906(2) 0.56680(19) 0.50839(15) 0.0416(6) Uani 1 1 d D . . . .
C209 C 0.75677(16) 0.44490(15) 0.84485(12) 0.0229(4) Uani 1 1 d . . . . .
C210 C 0.72645(17) 0.34775(16) 0.86634(13) 0.0257(4) Uani 1 1 d . . . . .
H210 H 0.6544 0.3065 0.8622 0.031 Uiso 1 1 calc R . . . .
C211 C 0.79805(18) 0.30977(17) 0.89337(14) 0.0301(5) Uani 1 1 d D . . . .
C212 C 0.90334(19) 0.36678(18) 0.89879(14) 0.0314(5) Uani 1 1 d . . . . .
H212 H 0.9527 0.3411 0.9177 0.038 Uiso 1 1 calc R . . . .
C213 C 0.93500(17) 0.46236(17) 0.87588(13) 0.0271(4) Uani 1 1 d . . . . .
C214 C 0.86296(17) 0.50011(16) 0.84976(13) 0.0248(4) Uani 1 1 d . . . . .
H214 H 0.8868 0.5659 0.8347 0.030 Uiso 1 1 calc R . . . .
C215 C 0.7590(2) 0.2066(2) 0.91900(16) 0.0452(6) Uani 1 1 d D . . . .
C216 C 1.04590(19) 0.5242(2) 0.87630(15) 0.0361(5) Uani 1 1 d . . . . .
C217 C 0.56991(16) 0.43571(15) 0.84219(13) 0.0233(4) Uani 1 1 d . . . . .
C218 C 0.46715(17) 0.41693(16) 0.79363(13) 0.0249(4) Uani 1 1 d . . . . .
H218 H 0.4539 0.4300 0.7366 0.030 Uiso 1 1 calc R . . . .
C219 C 0.38372(17) 0.37959(16) 0.82634(14) 0.0280(4) Uani 1 1 d D . . . .
C220 C 0.39859(18) 0.35775(17) 0.90824(14) 0.0300(5) Uani 1 1 d . . . . .
H220 H 0.3413 0.3312 0.9302 0.036 Uiso 1 1 calc R . . . .
C221 C 0.49996(18) 0.37578(17) 0.95749(13) 0.0283(4) Uani 1 1 d D . . . .
C222 C 0.58345(17) 0.41500(16) 0.92574(13) 0.0258(4) Uani 1 1 d . . . . .
H222 H 0.6523 0.4284 0.9618 0.031 Uiso 1 1 calc R . . . .
C223 C 0.27597(19) 0.36207(18) 0.77097(15) 0.0376(5) Uani 1 1 d D . . . .
C224 C 0.5174(2) 0.34679(19) 1.04460(15) 0.0401(6) Uani 1 1 d D . . . .
C225 C 0.72157(16) 0.60940(16) 0.84047(13) 0.0240(4) Uani 1 1 d . . . . .
C226 C 0.68083(18) 0.66826(17) 0.79428(14) 0.0282(4) Uani 1 1 d . . . . .
H226 H 0.6276 0.6384 0.7397 0.034 Uiso 1 1 calc R . . . .
C227 C 0.71521(19) 0.76895(17) 0.82507(15) 0.0326(5) Uani 1 1 d D . . . .
C228 C 0.79096(19) 0.81505(17) 0.90467(16) 0.0328(5) Uani 1 1 d . . . . .
H228 H 0.8148 0.8839 0.9256 0.039 Uiso 1 1 calc R . . . .
C229 C 0.83131(17) 0.75814(17) 0.95332(14) 0.0286(4) Uani 1 1 d . . . . .
C230 C 0.79815(17) 0.65776(16) 0.92167(13) 0.0257(4) Uani 1 1 d . . . . .
H230 H 0.8282 0.6209 0.9559 0.031 Uiso 1 1 calc R . . . .
C231 C 0.6698(2) 0.8276(2) 0.77071(19) 0.0517(7) Uani 1 1 d D . . . .
C232 C 0.9092(2) 0.80691(18) 1.04100(16) 0.0373(5) Uani 1 1 d . . . . .
B200 B 0.67114(18) 0.48788(17) 0.80780(14) 0.0232(4) Uani 1 1 d . . . . .

loop_
_atom_site_aniso_label
_atom_site_aniso_U_11
_atom_site_aniso_U_22
_atom_site_aniso_U_33
_atom_site_aniso_U_23
_atom_site_aniso_U_13
_atom_site_aniso_U_12
Rh1 0.02172(8) 0.02074(8) 0.01894(8) 0.00626(5) 0.00906(6) 0.01261(6)
P2 0.0197(2) 0.0199(2) 0.0189(2) 0.00474(18) 0.00741(18) 0.01120(19)
P3 0.0287(3) 0.0265(3) 0.0201(2) 0.0082(2) 0.0119(2) 0.0168(2)
N20 0.0264(9) 0.0290(9) 0.0225(8) 0.0080(7) 0.0090(7) 0.0177(8)
C4 0.0261(10) 0.0203(9) 0.0185(9) 0.0068(7) 0.0086(8) 0.0139(8)
C5 0.0238(10) 0.0214(9) 0.0199(9) 0.0082(7) 0.0096(7) 0.0133(8)
C6 0.0184(9) 0.0206(9) 0.0218(9) 0.0051(7) 0.0072(7) 0.0093(7)
C7 0.0223(10) 0.0169(9) 0.0216(9) 0.0064(7) 0.0085(7) 0.0089(7)
C21 0.0284(11) 0.0403(12) 0.0228(10) 0.0067(9) 0.0081(8) 0.0221(10)
C22 0.0482(15) 0.0627(17) 0.0321(12) 0.0126(11) 0.0151(11) 0.0451(14)
C23 0.0599(17) 0.0644(18) 0.0346(13) 0.0204(12) 0.0163(12) 0.0512(15)
C24 0.0505(15) 0.0469(14) 0.0285(11) 0.0185(10) 0.0174(10) 0.0347(12)
C25 0.0333(12) 0.0318(11) 0.0266(11) 0.0111(9) 0.0132(9) 0.0202(10)
C26 0.0245(11) 0.0428(12) 0.0237(10) 0.0081(9) 0.0093(8) 0.0213(10)
C27 0.0411(13) 0.0339(12) 0.0314(11) 0.0182(9) 0.0217(10) 0.0250(10)
C28 0.0262(11) 0.0192(10) 0.0358(12) 0.0036(8) 0.0111(9) 0.0112(8)
C29 0.0409(14) 0.0208(11) 0.0659(18) 0.0078(11) 0.0337(13) 0.0098(10)
C30 0.0412(13) 0.0263(11) 0.0409(13) 0.0049(9) 0.0167(11) 0.0206(10)
C31 0.0288(12) 0.0281(12) 0.0538(16) -0.0061(11) -0.0046(11) 0.0119(10)
C32 0.0358(12) 0.0260(10) 0.0231(10) 0.0080(8) 0.0163(9) 0.0163(9)
C33 0.0371(13) 0.0283(11) 0.0434(14) 0.0098(10) 0.0231(11) 0.0102(10)
C34 0.0503(15) 0.0356(12) 0.0265(11) 0.0129(9) 0.0159(10) 0.0257(11)
C35 0.0548(15) 0.0381(13) 0.0308(12) 0.0098(10) 0.0258(11) 0.0269(12)
C36 0.0416(13) 0.0413(13) 0.0254(11) 0.0137(9) 0.0212(10) 0.0281(11)
C37 0.0376(13) 0.0454(14) 0.0489(15) 0.0227(12) 0.0280(12) 0.0240(11)
C38 0.0478(14) 0.0460(14) 0.0260(11) 0.0097(10) 0.0191(10) 0.0334(12)
C39 0.0655(18) 0.0714(19) 0.0310(13) 0.0238(12) 0.0309(13) 0.0498(16)
C40 0.0337(12) 0.0386(13) 0.0230(11) 0.0033(9) 0.0054(9) 0.0165(10)
C41 0.0275(12) 0.0518(16) 0.0388(14) 0.0000(12) 0.0083(10) 0.0079(11)
C42 0.0477(16) 0.0603(17) 0.0292(13) 0.0083(12) 0.0018(11) 0.0298(14)
C43 0.0487(16) 0.0378(14) 0.0324(13) -0.0022(10) 0.0009(11) 0.0174(12)
F1 0.0343(19) 0.044(2) 0.101(4) -0.033(2) 0.041(2) -0.0004(15)
F1A 0.032(2) 0.038(2) 0.133(4) -0.009(3) 0.050(3) -0.0023(16)
F2 0.033(2) 0.041(2) 0.120(4) -0.019(3) 0.003(2) 0.0113(16)
F2A 0.050(2) 0.033(2) 0.126(5) -0.013(2) -0.014(2) 0.0255(19)
F3 0.154(5) 0.031(2) 0.038(2) 0.0075(15) 0.014(3) -0.008(3)
F3A 0.140(5) 0.061(3) 0.030(2) -0.0163(19) 0.026(3) -0.030(3)
F4 0.156(6) 0.081(4) 0.045(3) 0.012(2) 0.062(3) -0.001(4)
F4A 0.067(4) 0.043(2) 0.045(2) 0.0232(18) 0.023(3) 0.016(2)
F5 0.073(3) 0.073(3) 0.104(4) 0.050(3) 0.074(3) 0.037(2)
F5A 0.055(2) 0.081(3) 0.0254(19) 0.0330(19) 0.0160(16) 0.026(2)
F6 0.052(3) 0.060(3) 0.072(4) 0.043(3) 0.033(3) 0.036(2)
F6A 0.075(3) 0.114(5) 0.100(4) 0.074(4) 0.075(3) 0.071(3)
F7 0.0427(19) 0.023(2) 0.068(3) 0.0100(17) 0.0086(18) 0.0076(16)
F7A 0.085(3) 0.073(3) 0.105(4) 0.065(3) 0.043(3) 0.058(3)
F8 0.130(6) 0.050(3) 0.035(2) 0.0198(19) 0.009(3) 0.013(3)
F8A 0.138(5) 0.034(2) 0.050(3) 0.0113(19) 0.036(3) 0.030(3)
F9 0.074(3) 0.048(2) 0.174(5) 0.048(3) 0.060(3) 0.044(2)
F9A 0.071(3) 0.052(2) 0.051(3) 0.033(2) 0.038(3) 0.032(2)
F10 0.0331(9) 0.0811(14) 0.1178(18) 0.0365(12) 0.0165(10) 0.0312(9)
F11 0.0355(8) 0.0450(9) 0.0586(10) -0.0008(7) 0.0177(7) 0.0049(7)
F12 0.0463(10) 0.1173(17) 0.0485(10) -0.0271(11) 0.0301(8) 0.0003(10)
F13 0.030(2) 0.160(6) 0.069(4) 0.065(4) 0.023(2) 0.030(3)
F13A 0.033(2) 0.083(4) 0.053(3) 0.043(3) 0.020(2) 0.032(3)
F14 0.045(3) 0.070(3) 0.071(3) -0.028(3) -0.023(2) 0.028(2)
F14A 0.032(2) 0.103(4) 0.057(2) 0.005(2) 0.0163(19) 0.041(2)
F15 0.048(3) 0.044(2) 0.071(4) 0.003(2) -0.007(2) 0.029(2)
F15A 0.039(3) 0.038(2) 0.126(5) -0.009(3) -0.027(3) 0.0171(19)
F16 0.155(4) 0.0599(18) 0.0426(16) 0.0282(14) 0.030(2) 0.065(2)
F16A 0.102(7) 0.037(4) 0.039(4) 0.002(3) 0.039(4) 0.030(4)
F17 0.0628(19) 0.111(3) 0.0370(15) 0.0292(17) 0.0345(14) 0.043(2)
F17A 0.062(5) 0.128(8) 0.051(5) 0.053(5) 0.025(3) 0.054(5)
F18 0.0614(16) 0.076(2) 0.0236(11) 0.0174(12) 0.0081(10) 0.0307(14)
F18A 0.115(7) 0.057(4) 0.040(4) 0.033(3) 0.012(4) 0.032(4)
F19 0.159(4) 0.073(2) 0.089(2) 0.0118(16) 0.014(2) 0.093(2)
F19A 0.116(7) 0.086(6) 0.072(6) 0.020(5) -0.008(5) 0.074(6)
F20 0.0423(14) 0.084(2) 0.158(4) 0.065(2) 0.0089(17) 0.0369(14)
F20A 0.104(7) 0.073(6) 0.123(8) 0.061(6) 0.027(6) 0.038(5)
F21 0.097(2) 0.098(2) 0.081(2) 0.0634(18) 0.0439(17) 0.0670(19)
F21A 0.094(6) 0.093(6) 0.087(6) 0.045(5) 0.040(5) 0.083(5)
F22 0.0574(12) 0.0661(12) 0.0585(12) -0.0029(9) 0.0077(9) -0.0156(10)
F23 0.0720(12) 0.0861(13) 0.0440(9) -0.0173(9) 0.0126(8) 0.0486(11)
F24 0.0717(12) 0.0611(11) 0.0403(9) -0.0130(8) -0.0085(8) 0.0434(10)
C201 0.0223(10) 0.0276(10) 0.0212(10) 0.0055(8) 0.0074(8) 0.0121(8)
C202 0.0250(10) 0.0283(10) 0.0225(10) 0.0070(8) 0.0111(8) 0.0108(8)
C203 0.0229(10) 0.0291(11) 0.0261(10) 0.0027(8) 0.0094(8) 0.0109(9)
C204 0.0311(11) 0.0385(12) 0.0199(10) 0.0050(9) 0.0114(8) 0.0169(10)
C205 0.0320(11) 0.0341(11) 0.0243(10) 0.0116(9) 0.0161(9) 0.0155(9)
C206 0.0245(10) 0.0260(10) 0.0270(11) 0.0057(8) 0.0106(8) 0.0088(8)
C207 0.0319(12) 0.0326(12) 0.0303(12) 0.0000(9) 0.0118(9) 0.0097(10)
C208 0.0490(16) 0.0425(14) 0.0378(14) 0.0161(11) 0.0264(12) 0.0177(12)
C209 0.0263(10) 0.0244(10) 0.0163(9) 0.0019(7) 0.0061(8) 0.0111(8)
C210 0.0262(11) 0.0255(10) 0.0219(10) 0.0035(8) 0.0076(8) 0.0095(8)
C211 0.0390(13) 0.0290(11) 0.0262(11) 0.0069(9) 0.0116(9) 0.0188(10)
C212 0.0365(12) 0.0388(12) 0.0252(11) 0.0050(9) 0.0081(9) 0.0242(10)
C213 0.0260(11) 0.0335(11) 0.0202(10) 0.0000(8) 0.0062(8) 0.0136(9)
C214 0.0274(11) 0.0235(10) 0.0214(10) 0.0022(8) 0.0077(8) 0.0104(8)
C215 0.0559(17) 0.0388(14) 0.0484(16) 0.0192(12) 0.0191(13) 0.0272(13)
C216 0.0277(12) 0.0452(14) 0.0323(12) 0.0008(10) 0.0087(9) 0.0154(10)
C217 0.0252(10) 0.0228(10) 0.0209(10) 0.0043(7) 0.0079(8) 0.0105(8)
C218 0.0274(11) 0.0280(10) 0.0199(10) 0.0069(8) 0.0074(8) 0.0137(9)
C219 0.0261(11) 0.0297(11) 0.0286(11) 0.0072(9) 0.0089(9) 0.0138(9)
C220 0.0309(12) 0.0334(11) 0.0307(11) 0.0094(9) 0.0163(9) 0.0153(9)
C221 0.0344(12) 0.0333(11) 0.0217(10) 0.0077(8) 0.0126(9) 0.0176(10)
C222 0.0265(11) 0.0318(11) 0.0194(10) 0.0042(8) 0.0061(8) 0.0148(9)
C223 0.0285(12) 0.0431(14) 0.0407(14) 0.0133(11) 0.0100(10) 0.0173(11)
C224 0.0480(15) 0.0549(16) 0.0272(12) 0.0161(11) 0.0191(11) 0.0283(13)
C225 0.0236(10) 0.0266(10) 0.0237(10) 0.0064(8) 0.0109(8) 0.0115(8)
C226 0.0284(11) 0.0331(11) 0.0262(11) 0.0089(9) 0.0115(9) 0.0155(9)
C227 0.0364(13) 0.0346(12) 0.0395(13) 0.0152(10) 0.0192(10) 0.0230(10)
C228 0.0363(13) 0.0259(11) 0.0432(13) 0.0050(9) 0.0196(10) 0.0164(10)
C229 0.0274(11) 0.0300(11) 0.0314(11) 0.0019(9) 0.0140(9) 0.0134(9)
C230 0.0269(11) 0.0289(11) 0.0249(10) 0.0046(8) 0.0104(8) 0.0150(9)
C231 0.0612(19) 0.0445(16) 0.0603(19) 0.0193(14) 0.0181(15) 0.0352(15)
C232 0.0379(13) 0.0323(12) 0.0386(13) -0.0054(10) 0.0092(10) 0.0163(10)
B200 0.0236(11) 0.0244(11) 0.0192(11) 0.0045(8) 0.0061(9) 0.0100(9)

loop_
_atom_type_symbol
_atom_type_description
_atom_type_scat_dispersion_real
_atom_type_scat_dispersion_imag
_atom_type_scat_source
C C 0.0033 0.0016 'International Tables Vol C Tables 4.2.6.8 and 6.1.1.4'
H H 0.0000 0.0000 'International Tables Vol C Tables 4.2.6.8 and 6.1.1.4'
B B 0.0013 0.0007 'International Tables Vol C Tables 4.2.6.8 and 6.1.1.4'
F F 0.0171 0.0103 'International Tables Vol C Tables 4.2.6.8 and 6.1.1.4'
N N 0.0061 0.0033 'International Tables Vol C Tables 4.2.6.8 and 6.1.1.4'
P P 0.1023 0.0942 'International Tables Vol C Tables 4.2.6.8 and 6.1.1.4'
Rh Rh -1.1178 0.9187 'International Tables Vol C Tables 4.2.6.8 and 6.1.1.4'

loop_
_geom_angle_atom_site_label_1
_geom_angle_atom_site_label_2
_geom_angle_atom_site_label_3
_geom_angle
_geom_angle_site_symmetry_3
P2 Rh1 P3 158.878(18) .
N20 Rh1 P2 79.71(5) .
N20 Rh1 P3 79.17(5) .
N20 Rh1 C4 159.01(7) .
N20 Rh1 C5 161.82(7) .
C4 Rh1 P2 90.57(5) .
C4 Rh1 P3 109.40(5) .
C5 Rh1 P2 97.84(5) .
C5 Rh1 P3 102.22(5) .
C5 Rh1 C4 37.54(7) .
C26 P2 Rh1 97.97(7) .
C26 P2 C28 104.59(10) .
C26 P2 C32 100.50(10) .
C28 P2 Rh1 111.32(7) .
C32 P2 Rh1 127.50(7) .
C32 P2 C28 110.69(10) .
C27 P3 Rh1 95.35(7) .
C27 P3 C36 97.79(10) .
C27 P3 C40 103.67(11) .
C36 P3 Rh1 132.14(7) .
C36 P3 C40 110.61(11) .
C40 P3 Rh1 110.50(8) .
C21 N20 Rh1 120.53(14) .
C21 N20 C25 118.03(17) .
C25 N20 Rh1 121.43(13) .
C5 C4 Rh1 70.79(11) .
C5 C4 C7 125.62(17) .
C7 C4 Rh1 121.38(13) .
C4 C5 Rh1 71.68(11) .
C4 C5 C6 124.34(17) .
C6 C5 Rh1 122.81(13) .
C5 C6 C7 110.99(15) 2_556
C4 C7 C6 111.01(15) 2_556
N20 C21 C22 122.0(2) .
N20 C21 C26 116.34(18) .
C22 C21 C26 121.6(2) .
C23 C22 C21 119.7(2) .
C24 C23 C22 118.9(2) .
C23 C24 C25 119.4(2) .
N20 C25 C24 122.0(2) .
N20 C25 C27 116.06(18) .
C24 C25 C27 122.0(2) .
C21 C26 P2 109.63(14) .
C25 C27 P3 111.28(15) .
C29 C28 P2 107.46(15) .
C30 C28 P2 113.74(15) .
C30 C28 C29 108.59(18) .
C31 C28 P2 110.50(15) .
C31 C28 C29 106.9(2) .
C31 C28 C30 109.39(19) .
C33 C32 P2 106.91(15) .
C33 C32 C35 108.15(19) .
C34 C32 P2 111.97(15) .
C34 C32 C33 107.63(18) .
C34 C32 C35 109.19(18) .
C35 C32 P2 112.78(15) .
C37 C36 P3 106.98(15) .
C37 C36 C39 108.2(2) .
C38 C36 P3 112.66(16) .
C38 C36 C37 107.9(2) .
C38 C36 C39 107.74(18) .
C39 C36 P3 113.14(16) .
C41 C40 P3 107.57(16) .
C42 C40 P3 114.10(18) .
C42 C40 C41 107.8(2) .
C43 C40 P3 110.66(17) .
C43 C40 C41 107.4(2) .
C43 C40 C42 109.1(2) .
C202 C201 B200 119.54(18) .
C206 C201 C202 115.43(19) .
C206 C201 B200 124.77(19) .
C203 C202 C201 122.35(19) .
C202 C203 C207 120.12(19) .
C204 C203 C202 120.9(2) .
C204 C203 C207 119.01(19) .
C205 C204 C203 118.15(19) .
C204 C205 C206 121.0(2) .
C204 C205 C208 119.54(19) .
C206 C205 C208 119.5(2) .
C205 C206 C201 122.1(2) .
F1 C207 F2 102.4(3) .
F1 C207 F3 104.9(3) .
F1 C207 C203 114.6(2) .
F1A C207 F2A 107.4(3) .
F1A C207 F3A 108.7(4) .
F1A C207 C203 112.9(3) .
F2 C207 C203 114.9(3) .
F2A C207 C203 110.5(2) .
F3 C207 F2 103.0(3) .
F3 C207 C203 115.3(2) .
F3A C207 F2A 105.3(4) .
F3A C207 C203 111.6(3) .
F4 C208 F5 105.6(4) .
F4 C208 F6 108.8(4) .
F4 C208 C205 115.2(3) .
F4A C208 F5A 104.4(4) .
F4A C208 C205 113.3(4) .
F5 C208 C205 109.8(3) .
F5A C208 C205 110.2(3) .
F6 C208 F5 103.0(4) .
F6 C208 C205 113.4(4) .
F6A C208 F4A 108.7(4) .
F6A C208 F5A 105.3(4) .
F6A C208 C205 114.2(3) .
C210 C209 B200 122.46(18) .
C214 C209 C210 115.84(19) .
C214 C209 B200 121.47(18) .
C211 C210 C209 122.3(2) .
C210 C211 C215 118.3(2) .
C212 C211 C210 120.7(2) .
C212 C211 C215 121.1(2) .
C211 C212 C213 118.3(2) .
C212 C213 C216 120.2(2) .
C214 C213 C212 120.6(2) .
C214 C213 C216 119.2(2) .
C213 C214 C209 122.3(2) .
F7 C215 C211 110.1(3) .
F7A C215 F9A 100.9(3) .
F7A C215 C211 111.9(3) .
F8 C215 F7 106.5(4) .
F8 C215 F9 110.7(4) .
F8 C215 C211 116.4(4) .
F8A C215 F7A 110.8(4) .
F8A C215 F9A 106.1(4) .
F8A C215 C211 116.3(4) .
F9 C215 F7 100.4(3) .
F9 C215 C211 111.5(3) .
F9A C215 C211 109.6(3) .
F10 C216 F11 104.5(2) .
F10 C216 C213 113.7(2) .
F11 C216 C213 113.0(2) .
F12 C216 F10 108.9(2) .
F12 C216 F11 103.5(2) .
F12 C216 C213 112.4(2) .
C218 C217 C222 115.76(19) .
C218 C217 B200 122.73(18) .
C222 C217 B200 121.30(18) .
C219 C218 C217 121.90(19) .
C218 C219 C223 119.02(19) .
C220 C219 C218 121.2(2) .
C220 C219 C223 119.8(2) .
C219 C220 C221 117.8(2) .
C220 C221 C224 119.2(2) .
C222 C221 C220 121.1(2) .
C222 C221 C224 119.7(2) .
C221 C222 C217 122.2(2) .
F13 C223 F14 104.7(4) .
F13 C223 F15 109.6(4) .
F13 C223 C219 116.2(3) .
F13A C223 F14A 103.2(4) .
F13A C223 C219 113.9(3) .
F14 C223 C219 110.6(3) .
F14A C223 C219 110.0(3) .
F15 C223 F14 101.8(4) .
F15 C223 C219 112.7(3) .
F15A C223 F13A 109.2(4) .
F15A C223 F14A 105.1(4) .
F15A C223 C219 114.5(3) .
F16 C224 F17 109.7(3) .
F16 C224 F18 104.4(3) .
F16 C224 C221 113.9(2) .
F16A C224 F18A 102.6(5) .
F16A C224 C221 114.4(5) .
F17 C224 F18 104.0(3) .
F17 C224 C221 113.4(2) .
F17A C224 F16A 109.4(5) .
F17A C224 F18A 104.9(5) .
F17A C224 C221 116.2(4) .
F18 C224 C221 110.6(2) .
F18A C224 C221 108.1(4) .
C226 C225 C230 115.59(19) .
C226 C225 B200 121.70(19) .
C230 C225 B200 122.17(18) .
C227 C226 C225 122.5(2) .
C226 C227 C231 119.2(2) .
C228 C227 C226 120.9(2) .
C228 C227 C231 119.9(2) .
C227 C228 C229 118.2(2) .
C228 C229 C230 120.8(2) .
C228 C229 C232 117.9(2) .
C230 C229 C232 121.3(2) .
C229 C230 C225 122.0(2) .
F19 C231 F21 101.3(3) .
F19 C231 C227 114.3(2) .
F19A C231 F21A 102.6(5) .
F19A C231 C227 114.7(4) .
F20 C231 F19 110.8(3) .
F20 C231 F21 104.3(3) .
F20 C231 C227 114.4(2) .
F20A C231 F19A 109.3(5) .
F20A C231 F21A 104.3(5) .
F20A C231 C227 115.8(5) .
F21 C231 C227 110.4(2) .
F21A C231 C227 108.7(4) .
F22 C232 F23 105.4(2) .
F22 C232 F24 107.7(2) .
F22 C232 C229 113.3(2) .
F23 C232 C229 111.2(2) .
F24 C232 F23 104.1(2) .
F24 C232 C229 114.35(19) .
C201 B200 C209 103.70(16) .
C201 B200 C225 113.51(17) .
C217 B200 C201 111.46(17) .
C217 B200 C209 111.60(17) .
C217 B200 C225 103.98(16) .
C225 B200 C209 112.84(17) .

loop_
_geom_bond_atom_site_label_1
_geom_bond_atom_site_label_2
_geom_bond_distance
_geom_bond_site_symmetry_2
Rh1 P2 2.3170(5) .
Rh1 P3 2.4101(5) .
Rh1 N20 2.1530(16) .
Rh1 C4 2.1797(19) .
Rh1 C5 2.1682(18) .
P2 C26 1.841(2) .
P2 C28 1.887(2) .
P2 C32 1.883(2) .
P3 C27 1.848(2) .
P3 C36 1.901(2) .
P3 C40 1.903(2) .
N20 C21 1.354(3) .
N20 C25 1.355(3) .
C4 C5 1.399(3) .
C4 C7 1.505(3) .
C5 C6 1.513(3) .
C6 C7 1.562(3) 2_556
C7 C6 1.562(3) 2_556
C21 C22 1.380(3) .
C21 C26 1.487(3) .
C22 C23 1.378(4) .
C23 C24 1.376(3) .
C24 C25 1.388(3) .
C25 C27 1.484(3) .
C28 C29 1.539(3) .
C28 C30 1.536(3) .
C28 C31 1.530(3) .
C32 C33 1.537(3) .
C32 C34 1.536(3) .
C32 C35 1.538(3) .
C36 C37 1.541(4) .
C36 C38 1.535(3) .
C36 C39 1.542(3) .
C40 C41 1.542(3) .
C40 C42 1.540(3) .
C40 C43 1.532(3) .
F1 C207 1.302(4) .
F1A C207 1.261(4) .
F2 C207 1.325(4) .
F2A C207 1.305(4) .
F3 C207 1.317(4) .
F3A C207 1.302(4) .
F4 C208 1.300(5) .
F4A C208 1.320(4) .
F5 C208 1.361(5) .
F5A C208 1.360(4) .
F6 C208 1.319(5) .
F6A C208 1.300(4) .
F7 C215 1.364(4) .
F7A C215 1.335(4) .
F8 C215 1.271(5) .
F8A C215 1.272(5) .
F9 C215 1.337(4) .
F9A C215 1.363(4) .
F10 C216 1.327(3) .
F11 C216 1.341(3) .
F12 C216 1.324(3) .
F13 C223 1.283(4) .
F13A C223 1.307(4) .
F14 C223 1.362(4) .
F14A C223 1.358(4) .
F15 C223 1.311(4) .
F15A C223 1.287(4) .
F16 C224 1.298(3) .
F16A C224 1.310(5) .
F17 C224 1.314(3) .
F17A C224 1.289(5) .
F18 C224 1.369(3) .
F18A C224 1.373(6) .
F19 C231 1.316(3) .
F19A C231 1.305(6) .
F20 C231 1.284(4) .
F20A C231 1.270(6) .
F21 C231 1.360(3) .
F21A C231 1.371(5) .
F22 C232 1.319(3) .
F23 C232 1.344(3) .
F24 C232 1.328(3) .
C201 C202 1.402(3) .
C201 C206 1.400(3) .
C201 B200 1.638(3) .
C202 C203 1.385(3) .
C203 C204 1.385(3) .
C203 C207 1.490(3) .
C204 C205 1.376(3) .
C205 C206 1.393(3) .
C205 C208 1.498(3) .
C209 C210 1.401(3) .
C209 C214 1.395(3) .
C209 B200 1.641(3) .
C210 C211 1.386(3) .
C211 C212 1.384(3) .
C211 C215 1.504(3) .
C212 C213 1.388(3) .
C213 C214 1.388(3) .
C213 C216 1.487(3) .
C217 C218 1.397(3) .
C217 C222 1.401(3) .
C217 B200 1.636(3) .
C218 C219 1.392(3) .
C219 C220 1.380(3) .
C219 C223 1.495(3) .
C220 C221 1.387(3) .
C221 C222 1.382(3) .
C221 C224 1.498(3) .
C225 C226 1.395(3) .
C225 C230 1.408(3) .
C225 B200 1.639(3) .
C226 C227 1.391(3) .
C227 C228 1.380(3) .
C227 C231 1.492(3) .
C228 C229 1.386(3) .
C229 C230 1.395(3) .
C229 C232 1.492(3) .
